data_2223553
loop_
_publ_author_name
'Ding, Jing-Jing'
'Zhang, Yong-Hua'
'Zhao, Bang-Tun'
'Qu, Gui-Rong'

_publ_section_title
;
 4-Bromo-5-[(2-bromoethyl)sulfanyl]-1,3-dithiole-2-thione
;
_journal_coeditor_code SJ2640
_journal_issue 10
_journal_name_full 'Acta Crystallographica Section E'
_journal_page_first o2479
_journal_paper_doi 10.1107/S1600536809036770
_journal_volume 65
_journal_year 2009
_chemical_formula_iupac 'C5 H4 Br2 S4'
_chemical_formula_moiety 'C5 H4 Br2 S4'
_chemical_formula_sum 'C5 H4 Br2 S4'
_chemical_formula_weight 352.14
_chemical_melting_point 331
_chemical_name_systematic
;
4-Bromo-5-(2-bromoethylthio)-1,3-dithiole-2-thione ?
;
_space_group_IT_number 14
_symmetry_cell_setting monoclinic
_symmetry_space_group_name_Hall '-P 2ybc'
_symmetry_space_group_name_H-M 'P 1 21/c 1'
_atom_sites_solution_hydrogens geom
_atom_sites_solution_primary direct
_atom_sites_solution_secondary difmap
_audit_creation_method SHELXL-97
_cell_angle_alpha 90.00
_cell_angle_beta 96.922(3)
_cell_angle_gamma 90.00
_cell_formula_units_Z 4
_cell_length_a 4.7892(12)
_cell_length_b 20.381(5)
_cell_length_c 10.809(3)
_cell_measurement_reflns_used 3116
_cell_measurement_temperature 294(2)
_cell_measurement_theta_max 26.10
_cell_measurement_theta_min 3.55
_cell_volume 1047.4(5)
_computing_cell_refinement 'SAINT (Bruker, 1997)'
_computing_data_collection 'SMART (Bruker, 1997)'
_computing_data_reduction 'SAINT (Bruker, 1997)'
_computing_molecular_graphics 'SHELXTL (Sheldrick, 2008)'
_computing_publication_material 'SHELXTL (Sheldrick, 2008)'
_computing_structure_refinement 'SHELXL-97 (Sheldrick, 2008)'
_computing_structure_solution 'SHELXS-97 (Sheldrick, 2008)'
_diffrn_ambient_temperature 294(2)
_diffrn_measured_fraction_theta_full 0.995
_diffrn_measured_fraction_theta_max 0.995
_diffrn_measurement_device_type 'Bruker SMART CCD area-detector'
_diffrn_measurement_method '\f and \w scans'
_diffrn_radiation_monochromator graphite
_diffrn_radiation_source 'fine-focus sealed tube'
_diffrn_radiation_type MoK\a
_diffrn_radiation_wavelength 0.71073
_diffrn_reflns_av_R_equivalents 0.0333
_diffrn_reflns_av_sigmaI/netI 0.0342
_diffrn_reflns_limit_h_max 6
_diffrn_reflns_limit_h_min -6
_diffrn_reflns_limit_k_max 26
_diffrn_reflns_limit_k_min -26
_diffrn_reflns_limit_l_max 14
_diffrn_reflns_limit_l_min -13
_diffrn_reflns_number 9101
_diffrn_reflns_theta_full 27.49
_diffrn_reflns_theta_max 27.49
_diffrn_reflns_theta_min 2.76
_diffrn_standards_number 0
_exptl_absorpt_coefficient_mu 8.474
_exptl_absorpt_correction_T_max 0.6131
_exptl_absorpt_correction_T_min 0.1165
_exptl_absorpt_correction_type multi-scan
_exptl_absorpt_process_details '(SADABS; Bruker, 1997)'
_exptl_crystal_colour yellow
_exptl_crystal_density_diffrn 2.233
_exptl_crystal_density_method 'not measured'
_exptl_crystal_description block
_exptl_crystal_F_000 672
_exptl_crystal_size_max 0.44
_exptl_crystal_size_mid 0.17
_exptl_crystal_size_min 0.06
_refine_diff_density_max 0.376
_refine_diff_density_min -0.814
_refine_ls_extinction_method none
_refine_ls_goodness_of_fit_ref 1.049
_refine_ls_hydrogen_treatment constr
_refine_ls_matrix_type full
_refine_ls_number_parameters 100
_refine_ls_number_reflns 2391
_refine_ls_number_restraints 0
_refine_ls_restrained_S_all 1.049
_refine_ls_R_factor_all 0.0503
_refine_ls_R_factor_gt 0.0332
_refine_ls_shift/su_max 0.001
_refine_ls_shift/su_mean 0.001
_refine_ls_structure_factor_coef Fsqd
_refine_ls_weighting_details 'calc w=1/[\s^2^(Fo^2^)+(0.0361P)^2^+0.5713P] where P=(Fo^2^+2Fc^2^)/3'
_refine_ls_weighting_scheme calc
_refine_ls_wR_factor_gt 0.0744
_refine_ls_wR_factor_ref 0.0810
_reflns_number_gt 1845
_reflns_number_total 2391
_reflns_threshold_expression I>2\s(I)
_cod_data_source_file sj2640.cif
_cod_data_source_block I
_cod_depositor_comments
;
The following automatic conversions were performed:
'_symmetry_cell_setting' value 'Monoclinic' changed to 'monoclinic'
according to '/home/saulius/struct/CIF-dictionaries/cif_core.dic'
dictionary named 'cif_core.dic' version 2.4.1 from 2010-06-29.

Automatic conversion script
Id: cif_fix_enum 1527 2010-12-29 10:47:43Z saulius 

The following automatic conversions were performed:

'_symmetry_cell_setting' value 'Monoclinic' changed to 'monoclinic'
according to /home/saulius/struct/CIF-dictionaries/cif_core.dic
dictionary named 'cif_core.dic' version 2.4.1 from 2010-06-29.

Automatic conversion script
Id: cif_fix_values 1715 2011-07-08 13:25:40Z adriana 
;
_cod_original_cell_volume 1047.3(5)
_cod_original_sg_symbol_H-M 'P 21/c'
_cod_database_code 2223553
_cod_database_fobs_code 2223553

loop_
_symmetry_equiv_pos_as_xyz
'x, y, z'
'-x, y+1/2, -z+1/2'
'-x, -y, -z'
'x, -y-1/2, z-1/2'

loop_
_atom_site_type_symbol
_atom_site_label
_atom_site_fract_x
_atom_site_fract_y
_atom_site_fract_z
_atom_site_U_iso_or_equiv
_atom_site_adp_type
_atom_site_calc_flag
_atom_site_refinement_flags
_atom_site_occupancy
_atom_site_disorder_assembly
_atom_site_disorder_group
Br Br1 0.33646(9) 0.39616(2) -0.03831(4) 0.05782(14) Uani d . 1 . .
Br Br2 -0.12031(10) 0.252098(19) 0.33275(4) 0.06158(15) Uani d . 1 . .
S S1 0.6869(2) 0.39508(5) 0.69591(9) 0.0506(2) Uani d . 1 . .
S S2 0.25370(18) 0.43827(4) 0.49022(8) 0.0406(2) Uani d . 1 . .
S S3 0.3149(2) 0.30064(4) 0.54490(10) 0.0517(3) Uani d . 1 . .
S S4 -0.20103(18) 0.42118(5) 0.27552(9) 0.0481(2) Uani d . 1 . .
C C1 0.4319(7) 0.37956(16) 0.5834(3) 0.0379(7) Uani d . 1 . .
C C2 0.0385(7) 0.38613(16) 0.3924(3) 0.0379(7) Uani d . 1 . .
C C3 0.0692(8) 0.32205(17) 0.4204(3) 0.0439(8) Uani d . 1 . .
C C4 0.0261(7) 0.43820(17) 0.1567(3) 0.0432(8) Uani d . 1 . .
H H4A -0.0737 0.4654 0.0923 0.052 Uiso calc R 1 . .
H H4B 0.1900 0.4623 0.1935 0.052 Uiso calc R 1 . .
C C5 0.1193(8) 0.37586(17) 0.0993(4) 0.0458(8) Uani d . 1 . .
H H5A -0.0441 0.3498 0.0686 0.055 Uiso calc R 1 . .
H H5B 0.2340 0.3503 0.1620 0.055 Uiso calc R 1 . .

loop_
_atom_site_aniso_label
_atom_site_aniso_U_11
_atom_site_aniso_U_22
_atom_site_aniso_U_33
_atom_site_aniso_U_12
_atom_site_aniso_U_13
_atom_site_aniso_U_23
Br1 0.0521(2) 0.0758(3) 0.0462(3) 0.00042(19) 0.00845(17) 0.00156(19)
Br2 0.0753(3) 0.0501(2) 0.0572(3) -0.01945(19) -0.0007(2) -0.00821(18)
S1 0.0503(5) 0.0586(6) 0.0406(5) -0.0006(4) -0.0045(4) 0.0014(4)
S2 0.0410(5) 0.0369(4) 0.0424(5) -0.0004(3) -0.0003(4) -0.0019(3)
S3 0.0659(6) 0.0388(4) 0.0483(6) -0.0032(4) -0.0021(5) 0.0048(4)
S4 0.0341(5) 0.0628(5) 0.0462(5) 0.0083(4) 0.0001(4) -0.0038(4)
C1 0.0390(18) 0.0420(17) 0.0342(19) 0.0010(14) 0.0098(14) 0.0002(14)
C2 0.0346(17) 0.0441(17) 0.0349(19) -0.0009(14) 0.0039(13) -0.0031(14)
C3 0.048(2) 0.0448(18) 0.039(2) -0.0081(16) 0.0068(16) -0.0056(15)
C4 0.0414(19) 0.0425(18) 0.043(2) 0.0030(15) -0.0038(15) 0.0016(15)
C5 0.045(2) 0.0448(18) 0.048(2) -0.0022(15) 0.0083(16) -0.0004(16)

loop_
_atom_type_symbol
_atom_type_description
_atom_type_scat_dispersion_real
_atom_type_scat_dispersion_imag
_atom_type_scat_source
C C 0.0033 0.0016 'International Tables Vol C Tables 4.2.6.8 and 6.1.1.4'
H H 0.0000 0.0000 'International Tables Vol C Tables 4.2.6.8 and 6.1.1.4'
S S 0.1246 0.1234 'International Tables Vol C Tables 4.2.6.8 and 6.1.1.4'
Br Br -0.2901 2.4595 'International Tables Vol C Tables 4.2.6.8 and 6.1.1.4'

loop_
_geom_angle_atom_site_label_1
_geom_angle_atom_site_label_2
_geom_angle_atom_site_label_3
_geom_angle_site_symmetry_1
_geom_angle_site_symmetry_3
_geom_angle
_geom_angle_publ_flag
C1 S2 C2 . . 98.40(16) ?
C3 S3 C1 . . 97.02(17) ?
C2 S4 C4 . . 101.05(16) ?
S1 C1 S2 . . 124.7(2) ?
S1 C1 S3 . . 122.9(2) ?
S2 C1 S3 . . 112.34(19) ?
C3 C2 S2 . . 114.5(3) ?
C3 C2 S4 . . 127.0(3) ?
S2 C2 S4 . . 118.41(19) ?
C2 C3 S3 . . 117.7(3) ?
C2 C3 Br2 . . 126.1(3) ?
S3 C3 Br2 . . 116.2(2) ?
C5 C4 S4 . . 111.3(2) ?
C5 C4 H4A . . 109.4 ?
S4 C4 H4A . . 109.4 ?
C5 C4 H4B . . 109.4 ?
S4 C4 H4B . . 109.4 ?
H4A C4 H4B . . 108.0 ?
C4 C5 Br1 . . 110.2(2) ?
C4 C5 H5A . . 109.6 ?
Br1 C5 H5A . . 109.6 ?
C4 C5 H5B . . 109.6 ?
Br1 C5 H5B . . 109.6 ?
H5A C5 H5B . . 108.1 ?

loop_
_geom_bond_atom_site_label_1
_geom_bond_atom_site_label_2
_geom_bond_site_symmetry_2
_geom_bond_distance
_geom_bond_publ_flag
Br1 C5 . 1.959(4) ?
Br2 C3 . 1.883(3) ?
S1 C1 . 1.647(4) ?
S2 C1 . 1.723(3) ?
S2 C2 . 1.746(3) ?
S3 C3 . 1.734(4) ?
S3 C1 . 1.737(3) ?
S4 C2 . 1.753(4) ?
S4 C4 . 1.814(4) ?
C2 C3 . 1.345(5) ?
C4 C5 . 1.505(5) ?
C4 H4A . 0.9700 ?
C4 H4B . 0.9700 ?
C5 H5A . 0.9700 ?
C5 H5B . 0.9700 ?

loop_
_geom_torsion_atom_site_label_1
_geom_torsion_atom_site_label_2
_geom_torsion_atom_site_label_3
_geom_torsion_atom_site_label_4
_geom_torsion_site_symmetry_1
_geom_torsion_site_symmetry_2
_geom_torsion_site_symmetry_3
_geom_torsion_site_symmetry_4
_geom_torsion
_geom_torsion_publ_flag
C2 S2 C1 S1 . . . . 177.1(2) ?
C2 S2 C1 S3 . . . . -2.4(2) ?
C3 S3 C1 S1 . . . . -177.5(2) ?
C3 S3 C1 S2 . . . . 2.0(2) ?
C1 S2 C2 C3 . . . . 2.0(3) ?
C1 S2 C2 S4 . . . . 179.1(2) ?
C4 S4 C2 C3 . . . . -102.6(3) ?
C4 S4 C2 S2 . . . . 80.7(2) ?
S2 C2 C3 S3 . . . . -0.9(4) ?
S4 C2 C3 S3 . . . . -177.7(2) ?
S2 C2 C3 Br2 . . . . -178.3(2) ?
S4 C2 C3 Br2 . . . . 4.9(5) ?
C1 S3 C3 C2 . . . . -0.7(3) ?
C1 S3 C3 Br2 . . . . 176.9(2) ?
C2 S4 C4 C5 . . . . 69.7(3) ?
S4 C4 C5 Br1 . . . . 175.02(17) ?

loop_
_cod_related_entry_id
_cod_related_entry_database
_cod_related_entry_code
1 ChemSpider 24743304
